data_7058151
loop_
_publ_author_name
'Di, Min'
'Shen, Jingwen'
'Cui, Zheng'
'Zhang, Xiaoying'
'Zhang, Jingping'

_publ_section_title
;
 Assembly of metal--organic frameworks based on 4-connected
 3,3&#x2032;,5,5&#x2032;-azobenzenetetracarboxylic acid: structures,
 magnetic properties, and sensing of Fe3+ ions
;
_journal_issue 10
_journal_name_full 'New Journal of Chemistry'
_journal_page_first 4226
_journal_paper_doi 10.1039/C8NJ05139A
_journal_volume 43
_journal_year 2019
_chemical_formula_moiety '0.5(C240 H212 Mn24 N36 O128), H8 Mn1 O4, 2(C2 H8 N)+, 36H2O'
_chemical_formula_sum 'C124 H202 Mn13 N20 O104'
_chemical_formula_weight 4351.24
_space_group_crystal_system cubic
_space_group_IT_number 218
_space_group_name_Hall 'P -4n 2 3'
_space_group_name_H-M_alt 'P -4 3 n'
_symmetry_space_group_name_Hall 'P -4n 2 3'
_symmetry_space_group_name_H-M 'P -4 3 n'
_atom_sites_solution_hydrogens mixed
_atom_sites_solution_primary dual
_audit_creation_date 2019-01-17
_audit_creation_method
;
Olex2 1.3-dev
(compiled 2019.01.14 svn.r3558 for OlexSys, GUI svn.r5646)
;
_audit_update_record
;
2019-01-23 deposited with the CCDC.
2019-02-05 downloaded from the CCDC.
;
_cell_angle_alpha 90
_cell_angle_beta 90
_cell_angle_gamma 90
_cell_formula_units_Z 2
_cell_length_a 22.5444(4)
_cell_length_b 22.5444(4)
_cell_length_c 22.5444(4)
_cell_measurement_reflns_used 4147
_cell_measurement_temperature 273(2)
_cell_measurement_theta_max 29.2539
_cell_measurement_theta_min 2.8514
_cell_volume 11458.2(4)
_computing_cell_refinement
;
CrysAlisPro, Agilent Technologies,
Version 1.171.36.21 (release 14-08-2012 CrysAlis171 .NET)
(compiled Sep 14 2012,17:21:16)
;
_computing_data_collection
;
CrysAlisPro, Agilent Technologies,
Version 1.171.36.21 (release 14-08-2012 CrysAlis171 .NET)
(compiled Sep 14 2012,17:21:16)
;
_computing_data_reduction
;
CrysAlisPro, Agilent Technologies,
Version 1.171.36.21 (release 14-08-2012 CrysAlis171 .NET)
(compiled Sep 14 2012,17:21:16)
;
_computing_molecular_graphics 'Olex2 (Dolomanov et al., 2009)'
_computing_publication_material 'Olex2 (Dolomanov et al., 2009)'
_computing_structure_refinement 'ShelXL (Sheldrick, 2015)'
_computing_structure_solution 'ShelXT (Sheldrick, 2015)'
_diffrn_ambient_temperature 273(2)
_diffrn_detector_area_resol_mean 10.2375
_diffrn_measured_fraction_theta_full 0.993
_diffrn_measured_fraction_theta_max 0.993
_diffrn_measurement_details
;
#__ type_ start__ end____ width___ exp.time_
  1 omega  -32.00   55.00   1.0000   70.0000
omega____ theta____ kappa____ phi______ frames
    -      -10.6627   57.0000  -30.0000 87
;
_diffrn_measurement_device_type 'Bruker P4'
_diffrn_measurement_method '\w scans'
_diffrn_radiation_monochromator graphite
_diffrn_radiation_type MoK\a
_diffrn_radiation_wavelength 0.71073
_diffrn_reflns_av_R_equivalents 0.0761
_diffrn_reflns_av_unetI/netI 0.0535
_diffrn_reflns_Laue_measured_fraction_full 0.993
_diffrn_reflns_Laue_measured_fraction_max 0.993
_diffrn_reflns_limit_h_max 25
_diffrn_reflns_limit_h_min -23
_diffrn_reflns_limit_k_max 26
_diffrn_reflns_limit_k_min -13
_diffrn_reflns_limit_l_max 22
_diffrn_reflns_limit_l_min -26
_diffrn_reflns_number 21484
_diffrn_reflns_point_group_measured_fraction_full 0.994
_diffrn_reflns_point_group_measured_fraction_max 0.994
_diffrn_reflns_theta_full 24.985
_diffrn_reflns_theta_max 24.985
_diffrn_reflns_theta_min 2.857
_exptl_absorpt_coefficient_mu 0.780
_exptl_absorpt_correction_T_max 1.00000
_exptl_absorpt_correction_T_min 0.94449
_exptl_absorpt_correction_type multi-scan
_exptl_absorpt_process_details
;
CrysAlisPro, Agilent Technologies,
Version 1.171.36.21 (release 14-08-2012 CrysAlis171 .NET)
(compiled Sep 14 2012,17:21:16)
Empirical absorption correction using spherical harmonics,
 implemented in SCALE3 ABSPACK scaling algorithm.
;
_exptl_crystal_colour orange
_exptl_crystal_colour_primary orange
_exptl_crystal_density_diffrn 1.259
_exptl_crystal_description block
_exptl_crystal_F_000 4450
_exptl_crystal_size_max 0.4
_exptl_crystal_size_mid 0.2
_exptl_crystal_size_min 0.1
_refine_diff_density_max 0.258
_refine_diff_density_min -0.292
_refine_diff_density_rms 0.056
_refine_ls_abs_structure_details
;
 Refined as an inversion twin.
;
_refine_ls_abs_structure_Flack 0.11(4)
_refine_ls_extinction_method none
_refine_ls_goodness_of_fit_ref 1.056
_refine_ls_hydrogen_treatment constr
_refine_ls_matrix_type full
_refine_ls_number_parameters 205
_refine_ls_number_reflns 3364
_refine_ls_number_restraints 38
_refine_ls_restrained_S_all 1.053
_refine_ls_R_factor_all 0.0628
_refine_ls_R_factor_gt 0.0487
_refine_ls_shift/su_max 0.001
_refine_ls_shift/su_mean 0.000
_refine_ls_structure_factor_coef Fsqd
_refine_ls_weighting_details 'w=1/[\s^2^(Fo^2^)+(0.0643P)^2^+4.8241P] where P=(Fo^2^+2Fc^2^)/3'
_refine_ls_weighting_scheme calc
_refine_ls_wR_factor_gt 0.1140
_refine_ls_wR_factor_ref 0.1230
_reflns_Friedel_coverage 0.844
_reflns_Friedel_fraction_full 0.995
_reflns_Friedel_fraction_max 0.995
_reflns_number_gt 2803
_reflns_number_total 3364
_reflns_threshold_expression 'I > 2\s(I)'
_cod_data_source_file c8nj05139a2.cif
_cod_data_source_block 2
_cod_depositor_comments 'Adding full bibliography for 7058150--7058152.cif.'
_cod_original_cell_volume 11458.2(6)
_cod_database_code 7058151
_shelx_shelxl_version_number 2018/3
_shelx_space_group_comment
;
The symmetry employed for this shelxl refinement is uniquely defined
by the following loop, which should always be used as a source of
symmetry information in preference to the above space-group names.
They are only intended as comments.
;
_olex2_refinement_description
;
1. Twinned data refinement
 Scales: 0.89(5)
 0.11(5)
2. Fixed Uiso
 At 1.2 times of:
  All C(H) groups, All O(H) groups
 At 1.5 times of:
  All C(H,H,H) groups, All O(H,H) groups
3. Uiso/Uaniso restraints and constraints
O1W \\sim O1: within 2A with sigma of 0.001 and sigma for terminal atoms of
0.002
Uanis(O7) \\sim Ueq: with sigma of 0.001 and sigma for terminal atoms of 0.002
: with sigma of 0.1 and sigma for terminal atoms of 0.2
4. Rigid body (RIGU) restrains
 O1, N2, C1, C2, C3, C4
 with sigma for 1-2 distances of 0.001 and sigma for 1-3 distances of 0.001
 Mn2, O7
 with sigma for 1-2 distances of 0.001 and sigma for 1-3 distances of 0.001
5. Others
 Fixed Sof: O1(0.5) O1W(0.5) N2(0.5) C1(0.5) C2(0.5) H2A(0.5) H2B(0.5)
 H2C(0.5) C3(0.5) H3A(0.5) H3B(0.5) H3C(0.5) C4(0.5) H4A(0.5) H4B(0.5) H4C(0.5)
 O7(0.3333) H7A(0.3333) H7B(0.3333) O12(0.5)
 Fixed Uiso: C3(0.1) O12(0.1)
6.a Rotating group:
 O7(H7A,H7B)
6.b Ternary CH refined with riding coordinates:
 O2(H2)
6.c Aromatic/amide H refined with riding coordinates:
 C7(H7), C9(H9), C11(H11)
6.d Idealised Me refined as rotating group:
 C2(H2A,H2B,H2C), C3(H3A,H3B,H3C), C4(H4A,H4B,H4C)
;
_smtbx_masks_special_details
;
A solvent mask was calculated and 679 electrons were 
found in a volume of 3967\%A^3 in 2 voids. 
This is consistent with the presence of 
2[(CH3)2NH2]+, 30[H2O] per formula unit 
which account for 704 electrons.
;
_smtbx_masks_void_probe_radius 1.2
_smtbx_masks_void_truncation_radius 1.2
_olex2_submission_special_instructions 'No special instructions were received'

loop_
_space_group_symop_operation_xyz
'x, y, z'
'-x, -y, z'
'-x, y, -z'
'x, -y, -z'
'z, x, y'
'z, -x, -y'
'-z, -x, y'
'-z, x, -y'
'y, z, x'
'-y, z, -x'
'y, -z, -x'
'-y, -z, x'
'y+1/2, x+1/2, z+1/2'
'-y+1/2, -x+1/2, z+1/2'
'y+1/2, -x+1/2, -z+1/2'
'-y+1/2, x+1/2, -z+1/2'
'x+1/2, z+1/2, y+1/2'
'-x+1/2, z+1/2, -y+1/2'
'-x+1/2, -z+1/2, y+1/2'
'x+1/2, -z+1/2, -y+1/2'
'z+1/2, y+1/2, x+1/2'
'z+1/2, -y+1/2, -x+1/2'
'-z+1/2, y+1/2, -x+1/2'
'-z+1/2, -y+1/2, x+1/2'

loop_
_atom_site_label
_atom_site_type_symbol
_atom_site_fract_x
_atom_site_fract_y
_atom_site_fract_z
_atom_site_U_iso_or_equiv
_atom_site_adp_type
_atom_site_occupancy
_atom_site_site_symmetry_order
_atom_site_calc_flag
_atom_site_refinement_flags_posn
_atom_site_refinement_flags_adp
_atom_site_refinement_flags_occupancy
_atom_site_disorder_assembly
_atom_site_disorder_group
Mn1 Mn 0.69078(4) 0.82293(4) 0.24106(4) 0.0244(3) Uani 1 1 d . . . . .
O2 O 0.75810(18) 0.75810(18) 0.24190(18) 0.0215(13) Uani 1 3 d S T P . .
H2 H 0.783199 0.783199 0.216801 0.026 Uiso 1 3 calc RS T P . .
O1 O 0.623(2) 0.8894(19) 0.2372(16) 0.064(3) Uani 0.5 1 d . U . A 1
O1W O 0.6232(19) 0.9010(18) 0.2259(15) 0.063(3) Uani 0.5 1 d . U . A 2
O3 O 0.6774(2) 0.8044(3) 0.3336(2) 0.0567(14) Uani 1 1 d . . . . .
O4 O 0.76060(19) 0.7774(2) 0.37983(19) 0.0388(11) Uani 1 1 d . . . . .
O5 O 0.74976(18) 0.7640(2) 0.60482(18) 0.0388(11) Uani 1 1 d . . . . .
O6 O 0.6631(2) 0.7911(2) 0.64735(18) 0.0461(13) Uani 1 1 d . . . . .
N1 N 0.5146(3) 0.7801(3) 0.4759(2) 0.0578(19) Uani 1 1 d . . . . .
N2 N 0.6101(8) 0.9555(9) 0.1576(8) 0.101(5) Uani 0.5 1 d . U . A 1
C1 C 0.6047(8) 0.9160(10) 0.1842(9) 0.080(4) Uani 0.5 1 d . U . A 1
C2 C 0.5646(10) 0.8779(12) 0.1350(10) 0.106(6) Uani 0.5 1 d . U . A 1
H2A H 0.526587 0.868571 0.151772 0.159 Uiso 0.5 1 calc GR . . A 1
H2B H 0.584917 0.841807 0.125001 0.159 Uiso 0.5 1 calc GR . . A 1
H2C H 0.559230 0.901326 0.099840 0.159 Uiso 0.5 1 calc GR . . A 1
C3 C 0.6495(11) 1.0033(13) 0.1940(11) 0.100 Uiso 0.5 1 d . U . A 1
H3A H 0.637322 1.003581 0.234792 0.150 Uiso 0.5 1 calc GR . . A 1
H3B H 0.643817 1.042080 0.177251 0.150 Uiso 0.5 1 calc GR . . A 1
H3C H 0.690612 0.992652 0.191477 0.150 Uiso 0.5 1 calc GR . . A 1
C4 C 0.5879(8) 0.9751(12) 0.0953(9) 0.113(10) Uani 0.5 1 d . U . A 1
H4A H 0.599267 0.946060 0.066398 0.170 Uiso 0.5 1 calc GR . . A 1
H4B H 0.605157 1.012722 0.085289 0.170 Uiso 0.5 1 calc GR . . A 1
H4C H 0.545432 0.978725 0.095897 0.170 Uiso 0.5 1 calc GR . . A 1
C5 C 0.7066(3) 0.7897(3) 0.3781(3) 0.0397(17) Uani 1 1 d . . . . .
C6 C 0.6727(3) 0.7852(3) 0.4347(3) 0.0387(17) Uani 1 1 d . . . . .
C7 C 0.6095(3) 0.7835(4) 0.4333(3) 0.0459(19) Uani 1 1 d . . . . .
H7 H 0.589598 0.784169 0.397167 0.055 Uiso 1 1 calc R . . . .
C8 C 0.5782(3) 0.7810(4) 0.4850(3) 0.055(2) Uani 1 1 d . . . . .
C9 C 0.6050(3) 0.7791(4) 0.5402(3) 0.0421(18) Uani 1 1 d . . . . .
H9 H 0.582117 0.776481 0.574423 0.051 Uiso 1 1 calc R . . . .
C10 C 0.6657(3) 0.7812(3) 0.5441(3) 0.0387(17) Uani 1 1 d . . . . .
C11 C 0.6997(3) 0.7814(3) 0.4916(3) 0.0338(16) Uani 1 1 d . . . . .
H11 H 0.740795 0.779089 0.494248 0.041 Uiso 1 1 calc R . . . .
C12 C 0.6969(3) 0.7789(3) 0.6034(3) 0.0358(16) Uani 1 1 d . . . . .
Mn2 Mn 0.500000 0.500000 0.500000 0.0711(13) Uani 1 12 d S TU P . .
O7 O 0.4656(12) 0.5900(11) 0.4755(13) 0.124(9) Uani 0.3333 1 d . U . . .
H7A H 0.462782 0.622132 0.496503 0.186 Uiso 0.3333 1 d GR . . . .
H7B H 0.453252 0.600262 0.440562 0.186 Uiso 0.3333 1 d GR . . . .
O12 O 0.6745(7) 0.9816(8) 0.1836(8) 0.100 Uiso 0.5 1 d . . . B 2

loop_
_atom_site_aniso_label
_atom_site_aniso_U_11
_atom_site_aniso_U_22
_atom_site_aniso_U_33
_atom_site_aniso_U_23
_atom_site_aniso_U_13
_atom_site_aniso_U_12
Mn1 0.0250(5) 0.0249(5) 0.0232(5) 0.0002(4) 0.0001(4) -0.0039(4)
O2 0.0215(13) 0.0215(13) 0.0215(13) -0.0032(15) -0.0032(15) 0.0032(15)
O1 0.065(4) 0.054(13) 0.072(9) 0.021(5) -0.003(6) 0.032(7)
O1W 0.064(4) 0.054(13) 0.071(10) 0.021(5) -0.002(7) 0.031(7)
O3 0.049(3) 0.092(4) 0.029(3) 0.001(3) 0.014(2) 0.007(3)
O4 0.025(2) 0.059(3) 0.032(3) -0.008(2) 0.0058(19) 0.006(2)
O5 0.021(2) 0.068(3) 0.028(2) 0.002(2) -0.0031(18) 0.007(2)
O6 0.031(3) 0.088(4) 0.019(2) -0.001(2) 0.0024(19) -0.006(2)
N1 0.035(3) 0.120(6) 0.019(3) 0.000(3) 0.002(2) -0.003(4)
N2 0.082(9) 0.123(11) 0.098(10) 0.058(8) 0.006(7) 0.062(8)
C1 0.068(9) 0.103(10) 0.069(9) 0.033(6) 0.014(7) 0.067(8)
C2 0.084(12) 0.156(14) 0.079(11) 0.034(11) -0.011(9) 0.052(10)
C4 0.047(10) 0.18(3) 0.108(12) 0.089(15) 0.013(9) 0.058(14)
C5 0.041(4) 0.060(5) 0.019(3) -0.008(3) 0.002(3) -0.007(3)
C6 0.016(3) 0.069(5) 0.031(3) -0.001(3) 0.001(3) 0.000(3)
C7 0.025(3) 0.089(6) 0.023(3) -0.004(3) -0.008(3) 0.002(4)
C8 0.017(3) 0.124(7) 0.024(3) 0.010(4) 0.001(3) 0.004(4)
C9 0.026(4) 0.076(5) 0.024(3) 0.005(3) 0.006(3) 0.009(3)
C10 0.037(4) 0.061(5) 0.018(3) 0.008(3) -0.006(3) -0.003(3)
C11 0.014(3) 0.062(4) 0.026(3) -0.002(3) 0.006(3) 0.004(3)
C12 0.037(4) 0.052(4) 0.018(3) -0.002(3) -0.004(3) -0.006(3)
Mn2 0.0711(13) 0.0711(13) 0.0711(13) 0.000 0.000 0.000
O7 0.124(9) 0.123(9) 0.125(9) 0.000(3) 0.000(3) -0.001(3)

loop_
_atom_type_symbol
_atom_type_description
_atom_type_scat_dispersion_real
_atom_type_scat_dispersion_imag
_atom_type_scat_source
C C 0.0033 0.0016 'International Tables Vol C Tables 4.2.6.8 and 6.1.1.4'
H H 0.0000 0.0000 'International Tables Vol C Tables 4.2.6.8 and 6.1.1.4'
Mn Mn 0.3368 0.7283 'International Tables Vol C Tables 4.2.6.8 and 6.1.1.4'
N N 0.0061 0.0033 'International Tables Vol C Tables 4.2.6.8 and 6.1.1.4'
O O 0.0106 0.0060 'International Tables Vol C Tables 4.2.6.8 and 6.1.1.4'

loop_
_geom_angle_atom_site_label_1
_geom_angle_atom_site_label_2
_geom_angle_atom_site_label_3
_geom_angle
_geom_angle_site_symmetry_1
_geom_angle_site_symmetry_3
O2 Mn1 O1 178.1(9) . .
O2 Mn1 O1W 170.6(8) . .
O2 Mn1 O3 87.6(2) . .
O2 Mn1 O4 94.66(17) . 8_656
O2 Mn1 O5 94.22(17) . 19_664
O2 Mn1 O6 88.5(2) . 14_664
O1 Mn1 O3 94.3(9) . .
O1 Mn1 O4 85.5(13) . 8_656
O1 Mn1 O5 85.7(13) . 19_664
O1 Mn1 O6 89.6(9) . 14_664
O3 Mn1 O1W 101.3(9) . .
O3 Mn1 O4 87.5(2) . 8_656
O3 Mn1 O5 90.1(2) . 19_664
O3 Mn1 O6 176.07(19) . 14_664
O4 Mn1 O1W 88.9(12) 8_656 .
O4 Mn1 O5 170.71(16) 8_656 19_664
O4 Mn1 O6 92.63(19) 8_656 14_664
O5 Mn1 O1W 82.7(12) 19_664 .
O5 Mn1 O6 90.34(18) 19_664 14_664
O6 Mn1 O1W 82.6(9) 14_664 .
Mn1 O2 Mn1 119.991(7) 8_656 .
Mn1 O2 Mn1 119.990(7) 11_566 8_656
Mn1 O2 Mn1 119.989(7) 11_566 .
Mn1 O2 H2 90.6 . .
Mn1 O2 H2 90.6 8_656 .
Mn1 O2 H2 90.6 11_566 .
C1 O1 Mn1 123(3) . .
C5 O3 Mn1 139.4(5) . .
C5 O4 Mn1 130.7(4) . 11_566
C12 O5 Mn1 132.7(4) . 18_656
C12 O6 Mn1 134.9(4) . 14_665
N1 N1 C8 113.0(7) 3_656 .
C1 N2 C3 109(2) . .
C1 N2 C4 134(3) . .
C4 N2 C3 116.4(19) . .
O1 C1 C2 121(3) . .
N2 C1 O1 142(3) . .
N2 C1 C2 96.7(19) . .
C1 C2 H2A 109.5 . .
C1 C2 H2B 109.5 . .
C1 C2 H2C 109.5 . .
H2A C2 H2B 109.5 . .
H2A C2 H2C 109.5 . .
H2B C2 H2C 109.5 . .
N2 C3 H3A 109.5 . .
N2 C3 H3B 109.5 . .
N2 C3 H3C 109.5 . .
H3A C3 H3B 109.5 . .
H3A C3 H3C 109.5 . .
H3B C3 H3C 109.5 . .
N2 C4 H4A 109.5 . .
N2 C4 H4B 109.5 . .
N2 C4 H4C 109.5 . .
H4A C4 H4B 109.5 . .
H4A C4 H4C 109.5 . .
H4B C4 H4C 109.5 . .
O3 C5 O4 126.9(6) . .
O3 C5 C6 115.9(6) . .
O4 C5 C6 117.2(6) . .
C7 C6 C5 119.6(6) . .
C11 C6 C5 123.8(5) . .
C11 C6 C7 116.5(5) . .
C6 C7 H7 120.0 . .
C8 C7 C6 120.0(6) . .
C8 C7 H7 120.0 . .
C7 C8 N1 113.1(6) . .
C7 C8 C9 122.9(6) . .
C9 C8 N1 124.0(6) . .
C8 C9 H9 120.3 . .
C10 C9 C8 119.5(6) . .
C10 C9 H9 120.3 . .
C9 C10 C11 119.3(6) . .
C9 C10 C12 121.2(6) . .
C11 C10 C12 119.4(6) . .
C6 C11 H11 119.2 . .
C10 C11 C6 121.6(5) . .
C10 C11 H11 119.2 . .
O5 C12 O6 127.7(5) . .
O5 C12 C10 118.7(6) . .
O6 C12 C10 113.6(6) . .
O7 Mn2 O7 100.1(10) 12_665 5
O7 Mn2 O7 89.7(11) 11_566 5
O7 Mn2 O7 116.8(4) 5 .
O7 Mn2 O7 51.5(10) 8_656 9
O7 Mn2 O7 89.7(11) 7_665 .
O7 Mn2 O7 151.4(15) 6_566 5
O7 Mn2 O7 116.8(4) 9 .
O7 Mn2 O7 51.5(10) 2_665 9
O7 Mn2 O7 116.8(4) 3_656 8_656
O7 Mn2 O7 139.5(14) 4_566 .
O7 Mn2 O7 151.4(15) 3_656 4_566
O7 Mn2 O7 151.4(15) 11_566 12_665
O7 Mn2 O7 100.1(10) 3_656 12_665
O7 Mn2 O7 116.8(4) 4_566 6_566
O7 Mn2 O7 116.8(4) 11_566 4_566
O7 Mn2 O7 89.7(11) 10_656 .
O7 Mn2 O7 116.8(4) 7_665 12_665
O7 Mn2 O7 51.5(10) 4_566 5
O7 Mn2 O7 100.1(10) 3_656 5
O7 Mn2 O7 51.5(10) 7_665 3_656
O7 Mn2 O7 89.7(11) 8_656 12_665
O7 Mn2 O7 139.5(14) 12_665 9
O7 Mn2 O7 100.1(10) 10_656 6_566
O7 Mn2 O7 100.1(10) 11_566 8_656
O7 Mn2 O7 100.1(10) 7_665 4_566
O7 Mn2 O7 50.3(12) 3_656 .
O7 Mn2 O7 151.4(15) 2_665 .
O7 Mn2 O7 151.4(15) 7_665 8_656
O7 Mn2 O7 89.7(11) 8_656 4_566
O7 Mn2 O7 89.7(11) 6_566 9
O7 Mn2 O7 100.1(10) 7_665 9
O7 Mn2 O7 116.8(4) 3_656 10_656
O7 Mn2 O7 100.1(10) 2_665 6_566
O7 Mn2 O7 116.8(4) 8_656 10_656
O7 Mn2 O7 116.8(4) 5 9
O7 Mn2 O7 50.3(12) 12_665 10_656
O7 Mn2 O7 139.5(14) 8_656 5
O7 Mn2 O7 51.5(10) 4_566 10_656
O7 Mn2 O7 51.5(10) 10_656 5
O7 Mn2 O7 89.7(11) 11_566 2_665
O7 Mn2 O7 89.7(11) 2_665 5
O7 Mn2 O7 116.8(4) 7_665 2_665
O7 Mn2 O7 50.3(12) 7_665 5
O7 Mn2 O7 139.5(14) 3_656 2_665
O7 Mn2 O7 89.7(11) 3_656 9
O7 Mn2 O7 51.5(10) 8_656 2_665
O7 Mn2 O7 100.1(10) 4_566 9
O7 Mn2 O7 116.8(4) 12_665 2_665
O7 Mn2 O7 151.4(15) 10_656 9
O7 Mn2 O7 50.3(12) 4_566 2_665
O7 Mn2 O7 51.5(10) 11_566 7_665
O7 Mn2 O7 100.1(10) 10_656 2_665
O7 Mn2 O7 100.1(10) 11_566 .
O7 Mn2 O7 116.8(4) 11_566 6_566
O7 Mn2 O7 100.1(10) 8_656 .
O7 Mn2 O7 139.5(14) 7_665 6_566
O7 Mn2 O7 51.5(10) 12_665 .
O7 Mn2 O7 89.7(11) 3_656 6_566
O7 Mn2 O7 50.3(12) 11_566 9
O7 Mn2 O7 51.5(10) 12_665 6_566
O7 Mn2 O7 51.5(10) 6_566 .
O7 Mn2 O7 89.7(11) 12_665 4_566
O7 Mn2 O7 50.3(12) 8_656 6_566
O7 Mn2 O7 139.5(14) 11_566 10_656
O7 Mn2 O7 51.5(10) 11_566 3_656
O7 Mn2 O7 89.7(11) 7_665 10_656
Mn2 O7 H7A 130.2 . .
Mn2 O7 H7B 125.2 . .
H7A O7 H7B 104.5 . .

loop_
_geom_bond_atom_site_label_1
_geom_bond_atom_site_label_2
_geom_bond_distance
_geom_bond_site_symmetry_2
Mn1 O2 2.1070(8) .
Mn1 O1 2.14(4) .
Mn1 O1W 2.35(4) .
Mn1 O3 2.148(5) .
Mn1 O4 2.164(4) 8_656
Mn1 O5 2.172(4) 19_664
Mn1 O6 2.175(4) 14_664
O2 H2 0.9800 .
O1 C1 1.40(3) .
O3 C5 1.245(8) .
O4 C5 1.249(8) .
O5 C12 1.238(8) .
O6 C12 1.281(8) .
N1 N1 1.269(10) 3_656
N1 C8 1.449(9) .
N2 C1 1.08(3) .
N2 C3 1.62(3) .
N2 C4 1.55(2) .
C1 C2 1.67(3) .
C2 H2A 0.9600 .
C2 H2B 0.9600 .
C2 H2C 0.9600 .
C3 H3A 0.9600 .
C3 H3B 0.9600 .
C3 H3C 0.9600 .
C4 H4A 0.9600 .
C4 H4B 0.9600 .
C4 H4C 0.9600 .
C5 C6 1.492(9) .
C6 C7 1.426(9) .
C6 C11 1.422(9) .
C7 H7 0.9300 .
C7 C8 1.363(9) .
C8 C9 1.386(9) .
C9 H9 0.9300 .
C9 C10 1.372(9) .
C10 C11 1.409(9) .
C10 C12 1.511(8) .
C11 H11 0.9300 .
Mn2 O7 2.24(2) 8_656
Mn2 O7 2.24(2) 3_656
Mn2 O7 2.24(3) 11_566
Mn2 O7 2.24(2) .
Mn2 O7 2.24(2) 5
Mn2 O7 2.24(2) 12_665
Mn2 O7 2.24(2) 6_566
Mn2 O7 2.24(2) 7_665
Mn2 O7 2.24(2) 9
Mn2 O7 2.24(2) 2_665
Mn2 O7 2.24(2) 10_656
Mn2 O7 2.24(2) 4_566
O7 H7A 0.8680 .
O7 H7B 0.8662 .

loop_
_geom_torsion_atom_site_label_1
_geom_torsion_atom_site_label_2
_geom_torsion_atom_site_label_3
_geom_torsion_atom_site_label_4
_geom_torsion
_geom_torsion_site_symmetry_1
Mn1 O1 C1 N2 -100(5) .
Mn1 O1 C1 C2 72(4) .
Mn1 O3 C5 O4 -3.9(14) .
Mn1 O3 C5 C6 177.4(5) .
Mn1 O4 C5 O3 -13.5(12) 11_566
Mn1 O4 C5 C6 165.1(5) 11_566
Mn1 O5 C12 O6 8.1(12) 18_656
Mn1 O5 C12 C10 -169.2(5) 18_656
Mn1 O6 C12 O5 13.4(12) 14_665
Mn1 O6 C12 C10 -169.2(5) 14_665
O3 C5 C6 C7 14.8(11) .
O3 C5 C6 C11 -166.2(7) .
O4 C5 C6 C7 -164.0(7) .
O4 C5 C6 C11 15.0(11) .
N1 N1 C8 C7 -177.4(6) 3_656
N1 N1 C8 C9 3.0(11) 3_656
N1 C8 C9 C10 -178.9(8) .
C3 N2 C1 O1 -6(4) .
C3 N2 C1 C2 -179.3(15) .
C4 N2 C1 O1 175(4) .
C4 N2 C1 C2 2(3) .
C5 C6 C7 C8 -178.3(8) .
C5 C6 C11 C10 175.8(7) .
C6 C7 C8 N1 179.5(8) .
C6 C7 C8 C9 -0.9(14) .
C7 C6 C11 C10 -5.2(11) .
C7 C8 C9 C10 1.5(15) .
C8 C9 C10 C11 -4.0(13) .
C8 C9 C10 C12 -179.6(8) .
C9 C10 C11 C6 6.0(11) .
C9 C10 C12 O5 159.6(7) .
C9 C10 C12 O6 -18.0(10) .
C11 C6 C7 C8 2.7(12) .
C11 C10 C12 O5 -16.0(10) .
C11 C10 C12 O6 166.4(7) .
C12 C10 C11 C6 -178.3(7) .

loop_
_smtbx_masks_void_nr
_smtbx_masks_void_average_x
_smtbx_masks_void_average_y
_smtbx_masks_void_average_z
_smtbx_masks_void_volume
_smtbx_masks_void_count_electrons
_smtbx_masks_void_content
1 0.111 -0.805 -0.715 2377.3 209.2 'H2O and 0.33 ((CH3)2NH2)+'
2 0.000 0.000 0.000 795.3 234.7 '2 H2O'
3 0.500 0.500 0.500 795.3 234.7 '2 H2O'

loop_
_twin_individual_id
_twin_individual_mass_fraction_refined
1 0.89(5)
2 0.11(5)
